data_7201706
loop_
_publ_author_name
'Dobrzycki, Lukasz'
'Wo\'zniak, Krzysztof'

_publ_section_title
;
 Inorganic--organic hybrid salts of diaminobenzenes and related cations
;
_journal_issue 5
_journal_name_full CrystEngComm
_journal_page_first 577
_journal_paper_doi 10.1039/b713261a
_journal_volume 10
_journal_year 2008
_chemical_formula_sum 'C10 H17.4 Cl6 Cu2 N2.2'
_chemical_formula_weight 508.24
_chemical_name_systematic
;
?
;
_space_group_IT_number 14
_symmetry_cell_setting monoclinic
_symmetry_space_group_name_Hall '-P 2ybc'
_symmetry_space_group_name_H-M 'P 1 21/c 1'
_atom_sites_solution_hydrogens geom
_atom_sites_solution_primary direct
_atom_sites_solution_secondary difmap
_audit_creation_method SHELXL-97
_cell_angle_alpha 90.00
_cell_angle_beta 95.672(4)
_cell_angle_gamma 90.00
_cell_formula_units_Z 2
_cell_length_a 6.2815(2)
_cell_length_b 10.2466(6)
_cell_length_c 13.9250(8)
_cell_measurement_temperature 100(2)
_cell_volume 891.88(8)
_computing_cell_refinement
;
CrysAlis RED, Oxford Diffraction Ltd.,
Version 1.171.28cycle4 beta (release 11-11-2005 CrysAlis171 .NET)
(compiled Nov 11 2005,15:50:43)
;
_computing_data_collection
;
CrysAlis CCD, Oxford Diffraction Ltd.,
Version 1.171.28cycle4 beta (release 11-11-2005 CrysAlis171 .NET)
(compiled Nov 11 2005,15:50:43)
;
_computing_data_reduction
;
CrysAlis RED, Oxford Diffraction Ltd.,
Version 1.171.28cycle4 beta (release 11-11-2005 CrysAlis171 .NET)
(compiled Nov 11 2005,15:50:43)
;
_computing_molecular_graphics Diamond
_computing_publication_material SHELXTL-97
_computing_structure_refinement 'SHELXL-97 (Sheldrick, 1997)'
_computing_structure_solution 'SHELXS-97 (Sheldrick, 1990)'
_diffrn_ambient_temperature 100(2)
_diffrn_detector_area_resol_mean 8.6479
_diffrn_measured_fraction_theta_full 0.986
_diffrn_measured_fraction_theta_max 0.949
_diffrn_measurement_device_type KM4CCD
_diffrn_measurement_method 'omega scan'
_diffrn_radiation_monochromator graphite
_diffrn_radiation_source 'fine-focus sealed tube'
_diffrn_radiation_type MoK\a
_diffrn_radiation_wavelength 0.71073
_diffrn_reflns_av_R_equivalents 0.0238
_diffrn_reflns_av_sigmaI/netI 0.0195
_diffrn_reflns_limit_h_max 8
_diffrn_reflns_limit_h_min -8
_diffrn_reflns_limit_k_max 13
_diffrn_reflns_limit_k_min -13
_diffrn_reflns_limit_l_max 18
_diffrn_reflns_limit_l_min -18
_diffrn_reflns_number 12041
_diffrn_reflns_theta_full 28.00
_diffrn_reflns_theta_max 28.65
_diffrn_reflns_theta_min 2.94
_diffrn_standards_decay_% 2
_diffrn_standards_number '1 frame'
_exptl_absorpt_coefficient_mu 3.273
_exptl_absorpt_correction_T_max 0.51
_exptl_absorpt_correction_T_min 0.21
_exptl_absorpt_correction_type multi-scan
_exptl_absorpt_process_details
;
CrysAlis RED, Oxford Diffraction Ltd.,
Version 1.171.28cycle4 beta (release 11-11-2005 CrysAlis171 .NET)
(compiled Nov 11 2005,15:50:43)
Empirical absorption correction using spherical harmonics,
implemented in SCALE3 ABSPACK scaling algorithm.
;
_exptl_crystal_colour orange
_exptl_crystal_density_diffrn 1.893
_exptl_crystal_density_method 'not measured'
_exptl_crystal_description prismatic
_exptl_crystal_F_000 506
_exptl_crystal_size_max 0.55
_exptl_crystal_size_mid 0.24
_exptl_crystal_size_min 0.21
_refine_diff_density_max 0.567
_refine_diff_density_min -0.310
_refine_diff_density_rms 0.077
_refine_ls_extinction_method none
_refine_ls_goodness_of_fit_ref 1.060
_refine_ls_hydrogen_treatment mixed
_refine_ls_matrix_type full
_refine_ls_number_parameters 131
_refine_ls_number_reflns 2176
_refine_ls_number_restraints 0
_refine_ls_restrained_S_all 1.060
_refine_ls_R_factor_all 0.0337
_refine_ls_R_factor_gt 0.0232
_refine_ls_shift/su_max 0.001
_refine_ls_shift/su_mean 0.000
_refine_ls_structure_factor_coef Fsqd
_refine_ls_weighting_details 'calc w=1/[\s^2^(Fo^2^)+(0.0280P)^2^+0.4879P] where P=(Fo^2^+2Fc^2^)/3'
_refine_ls_weighting_scheme calc
_refine_ls_wR_factor_gt 0.0520
_refine_ls_wR_factor_ref 0.0544
_reflns_number_gt 1819
_reflns_number_total 2176
_reflns_threshold_expression >2sigma(I)
_cod_data_source_file b713261a.txt
_cod_data_source_block 5+CuCl3
_cod_depositor_comments
;
The following automatic conversions were performed:
'_symmetry_cell_setting' value 'Monoclinic' changed to 'monoclinic'
according to '/home/saulius/struct/CIF-dictionaries/cif_core.dic'
dictionary named 'cif_core.dic' version 2.4.1 from 2010-06-29.

Automatic conversion script
Id: cif_fix_enum 1527 2010-12-29 10:47:43Z saulius 
;
_cod_original_sg_symbol_H-M P21/c
_cod_original_formula_sum 'C10 H17.40 Cl6 Cu2 N2.20'
_cod_database_code 7201706

loop_
_symmetry_equiv_pos_as_xyz
'x, y, z'
'-x, y+1/2, -z+1/2'
'-x, -y, -z'
'x, -y-1/2, z-1/2'

loop_
_atom_site_label
_atom_site_type_symbol
_atom_site_fract_x
_atom_site_fract_y
_atom_site_fract_z
_atom_site_U_iso_or_equiv
_atom_site_adp_type
_atom_site_occupancy
_atom_site_symmetry_multiplicity
_atom_site_calc_flag
_atom_site_refinement_flags
_atom_site_disorder_assembly
_atom_site_disorder_group
Cu1 Cu 0.26543(3) 0.55782(2) 0.037956(17) 0.01516(8) Uani 1 1 d . . .
Cl1 Cl 0.57652(7) 0.45815(5) 0.10518(3) 0.01931(11) Uani 1 1 d . . .
Cl2 Cl 0.22889(8) 0.65628(5) 0.18114(4) 0.02120(12) Uani 1 1 d . . .
Cl3 Cl 0.02696(7) 0.34215(5) 0.03793(4) 0.01826(11) Uani 1 1 d . . .
N1 N 0.7892(3) 0.94325(18) 0.16480(14) 0.0228(4) Uani 1 1 d . A .
C1 C 0.6368(3) 0.9703(2) 0.07916(15) 0.0206(4) Uani 1 1 d . . .
C2 C 0.5719(4) 1.0980(2) 0.06454(16) 0.0229(5) Uani 1 1 d . . .
C6 C 0.5674(3) 0.8717(2) 0.01563(16) 0.0228(5) Uani 1 1 d . . .
C7 C 1.0167(4) 0.9654(2) 0.14286(19) 0.0257(5) Uani 1 1 d . . .
C8 C 0.7568(4) 0.8119(2) 0.20872(18) 0.0294(5) Uani 1 1 d . . .
N2 N 0.729(3) 0.7020(18) 0.2301(13) 0.022(4) Uiso 0.10 1 d P A 1
H8A H 0.592(5) 0.796(3) 0.219(2) 0.035(8) Uiso 0.90 1 d P . .
H8B H 0.849(5) 0.808(3) 0.271(2) 0.036(8) Uiso 0.90 1 d P . .
H8C H 0.808(4) 0.736(3) 0.163(2) 0.028(7) Uiso 0.90 1 d P . .
H7C H 1.029(4) 1.058(2) 0.1179(18) 0.028(6) Uiso 1 1 d . . .
H7A H 1.097(5) 0.952(3) 0.197(2) 0.038(8) Uiso 1 1 d . . .
H2 H 0.618(4) 1.164(2) 0.1074(18) 0.027(6) Uiso 1 1 d . . .
H7B H 1.047(4) 0.901(2) 0.0924(18) 0.024(6) Uiso 1 1 d . . .
H6 H 0.617(4) 0.788(3) 0.0260(19) 0.036(7) Uiso 1 1 d . . .
H1N H 0.758(4) 1.010(3) 0.211(2) 0.036(7) Uiso 1 1 d . . .

loop_
_atom_site_aniso_label
_atom_site_aniso_U_11
_atom_site_aniso_U_22
_atom_site_aniso_U_33
_atom_site_aniso_U_23
_atom_site_aniso_U_13
_atom_site_aniso_U_12
Cu1 0.01151(12) 0.01799(13) 0.01575(13) 0.00074(9) 0.00020(9) 0.00310(9)
Cl1 0.0138(2) 0.0284(3) 0.0154(2) 0.00241(19) 0.00013(18) 0.00595(18)
Cl2 0.0256(2) 0.0203(2) 0.0179(2) -0.00113(19) 0.00293(19) 0.0045(2)
Cl3 0.0122(2) 0.0183(2) 0.0235(3) 0.00196(19) -0.00201(18) 0.00271(17)
N1 0.0213(9) 0.0228(9) 0.0238(10) 0.0006(8) -0.0007(7) 0.0025(7)
C1 0.0167(9) 0.0236(10) 0.0208(11) 0.0028(8) -0.0015(8) 0.0013(8)
C2 0.0258(11) 0.0207(10) 0.0219(11) -0.0038(9) 0.0001(9) -0.0014(9)
C6 0.0227(10) 0.0178(11) 0.0279(12) 0.0013(9) 0.0023(9) 0.0063(8)
C7 0.0190(10) 0.0268(12) 0.0307(13) 0.0035(10) -0.0005(10) 0.0016(9)
C8 0.0261(12) 0.0333(13) 0.0282(13) 0.0023(10) -0.0004(10) 0.0024(10)

loop_
_atom_type_symbol
_atom_type_description
_atom_type_scat_dispersion_real
_atom_type_scat_dispersion_imag
_atom_type_scat_source
C C 0.0033 0.0016 'International Tables Vol C Tables 4.2.6.8 and 6.1.1.4'
H H 0.0000 0.0000 'International Tables Vol C Tables 4.2.6.8 and 6.1.1.4'
N N 0.0061 0.0033 'International Tables Vol C Tables 4.2.6.8 and 6.1.1.4'
Cl Cl 0.1484 0.1585 'International Tables Vol C Tables 4.2.6.8 and 6.1.1.4'
Cu Cu 0.3201 1.2651 'International Tables Vol C Tables 4.2.6.8 and 6.1.1.4'

loop_
_geom_angle_atom_site_label_1
_geom_angle_atom_site_label_2
_geom_angle_atom_site_label_3
_geom_angle
_geom_angle_site_symmetry_1
_geom_angle_site_symmetry_3
_geom_angle_publ_flag
Cl2 Cu1 Cl3 93.49(2) . 3_565 ?
Cl2 Cu1 Cl1 151.27(2) . 3_665 ?
Cl3 Cu1 Cl1 91.558(19) 3_565 3_665 ?
Cl2 Cu1 Cl1 89.740(19) . . ?
Cl3 Cu1 Cl1 175.76(2) 3_565 . ?
Cl1 Cu1 Cl1 84.294(19) 3_665 . ?
Cl2 Cu1 Cl3 105.249(19) . . ?
Cl3 Cu1 Cl3 86.880(18) 3_565 . ?
Cl1 Cu1 Cl3 103.258(19) 3_665 . ?
Cl1 Cu1 Cl3 94.930(18) . . ?
Cu1 Cl1 Cu1 95.706(19) 3_665 . ?
Cu1 Cl3 Cu1 93.120(18) 3_565 . ?
C1 N1 C8 113.17(17) . . ?
C1 N1 C7 111.04(18) . . ?
C8 N1 C7 112.77(17) . . ?
C1 N1 H1N 104.1(16) . . ?
C8 N1 H1N 108.6(16) . . ?
C7 N1 H1N 106.5(16) . . ?
C2 C1 C6 121.88(19) . . ?
C2 C1 N1 117.03(19) . . ?
C6 C1 N1 121.06(19) . . ?
C1 C2 C6 119.1(2) . 3_675 ?
C1 C2 H2 121.7(16) . . ?
C6 C2 H2 119.3(15) 3_675 . ?
C2 C6 C1 119.04(19) 3_675 . ?
C2 C6 H6 121.0(17) 3_675 . ?
C1 C6 H6 120.0(17) . . ?
N1 C7 H7C 108.4(15) . . ?
N1 C7 H7A 105.9(19) . . ?
H7C C7 H7A 113(2) . . ?
N1 C7 H7B 106.9(14) . . ?
H7C C7 H7B 111(2) . . ?
H7A C7 H7B 112(2) . . ?
N2 C8 N1 170.6(9) . . ?
N1 C8 H8A 111.3(15) . . ?
N1 C8 H8B 107.5(17) . . ?
H8A C8 H8B 111(2) . . ?
N1 C8 H8C 110.4(15) . . ?

loop_
_geom_bond_atom_site_label_1
_geom_bond_atom_site_label_2
_geom_bond_distance
_geom_bond_site_symmetry_2
_geom_bond_publ_flag
Cu1 Cl2 2.2663(5) . ?
Cu1 Cl3 2.2709(5) 3_565 ?
Cu1 Cl1 2.3187(5) 3_665 ?
Cu1 Cl1 2.3187(5) . ?
Cu1 Cl3 2.6697(5) . ?
Cl1 Cu1 2.3187(5) 3_665 ?
Cl3 Cu1 2.2709(5) 3_565 ?
N1 C1 1.480(3) . ?
N1 C8 1.500(3) . ?
N1 C7 1.508(3) . ?
N1 H1N 0.97(3) . ?
C1 C2 1.380(3) . ?
C1 C6 1.385(3) . ?
C2 C6 1.384(3) 3_675 ?
C2 H2 0.93(3) . ?
C6 C2 1.384(3) 3_675 ?
C6 H6 0.91(3) . ?
C7 H7C 1.01(3) . ?
C7 H7A 0.88(3) . ?
C7 H7B 1.00(3) . ?
C8 N2 1.182(18) . ?
C8 H8A 1.07(3) . ?
C8 H8B 1.00(3) . ?
C8 H8C 1.07(3) . ?

loop_
_geom_hbond_atom_site_label_D
_geom_hbond_atom_site_label_H
_geom_hbond_atom_site_label_A
_geom_hbond_distance_DH
_geom_hbond_distance_HA
_geom_hbond_distance_DA
_geom_hbond_angle_DHA
_geom_hbond_site_symmetry_A
N1 H1N Cl2 0.97(3) 2.12(3) 3.071(2) 166(2) 2_655

loop_
_geom_torsion_atom_site_label_1
_geom_torsion_atom_site_label_2
_geom_torsion_atom_site_label_3
_geom_torsion_atom_site_label_4
_geom_torsion
_geom_torsion_site_symmetry_1
_geom_torsion_site_symmetry_2
_geom_torsion_site_symmetry_3
_geom_torsion_site_symmetry_4
_geom_torsion_publ_flag
Cl2 Cu1 Cl1 Cu1 -151.85(2) . . . 3_665 ?
Cl3 Cu1 Cl1 Cu1 -12.2(3) 3_565 . . 3_665 ?
Cl1 Cu1 Cl1 Cu1 0.0 3_665 . . 3_665 ?
Cl3 Cu1 Cl1 Cu1 102.87(2) . . . 3_665 ?
Cl2 Cu1 Cl3 Cu1 92.77(2) . . . 3_565 ?
Cl3 Cu1 Cl3 Cu1 0.0 3_565 . . 3_565 ?
Cl1 Cu1 Cl3 Cu1 -90.87(2) 3_665 . . 3_565 ?
Cl1 Cu1 Cl3 Cu1 -176.15(2) . . . 3_565 ?
C8 N1 C1 C2 146.4(2) . . . . ?
C7 N1 C1 C2 -85.6(2) . . . . ?
C8 N1 C1 C6 -35.1(3) . . . . ?
C7 N1 C1 C6 92.9(2) . . . . ?
C6 C1 C2 C6 0.3(4) . . . 3_675 ?
N1 C1 C2 C6 178.8(2) . . . 3_675 ?
C2 C1 C6 C2 -0.3(4) . . . 3_675 ?
N1 C1 C6 C2 -178.7(2) . . . 3_675 ?
C1 N1 C8 N2 45(6) . . . . ?
C7 N1 C8 N2 -82(6) . . . . ?
